data_4339937
loop_
_publ_author_name
'Barrios, Leon\'i A'
'Ribas, Joan'
'Arom\'i, Guillem'
'Ribas-Ari\~no, Jordi'
'Gamez, Patrick'
'Roubeau, Olivier'
'Teat, Simon J.'

_publ_section_title
;
 Preparation and structure of three solvatomorphs of the polymer
 [Co(dbm)2(4ptz)]n: spin canting depending on the supramolecular
 organization.
;
_journal_issue 17
_journal_name_full 'Inorganic chemistry'
_journal_page_first 7154
_journal_page_last 7162
_journal_paper_doi 10.1021/ic7004979
_journal_volume 46
_journal_year 2007
_chemical_formula_sum 'C32 H30 Co O6'
_chemical_formula_weight 569.49
_chemical_name_systematic
; 
 ? 
;
_space_group_IT_number 15
_symmetry_cell_setting monoclinic
_symmetry_space_group_name_Hall '-C 2yc'
_symmetry_space_group_name_H-M 'C 1 2/c 1'
_atom_sites_solution_hydrogens geom
_atom_sites_solution_primary direct
_atom_sites_solution_secondary difmap
_audit_creation_method SHELXL-97
_cell_angle_alpha 90.00
_cell_angle_beta 108.779(2)
_cell_angle_gamma 90.00
_cell_formula_units_Z 4
_cell_length_a 16.9583(8)
_cell_length_b 16.3460(7)
_cell_length_c 10.3880(6)
_cell_measurement_reflns_used 14261
_cell_measurement_temperature 150(2)
_cell_measurement_theta_max 30.034
_cell_measurement_theta_min 0.998
_cell_volume 2726.3(2)
_computing_cell_refinement 'HKL Scalepack (Otwinowski & Minor 1997)'
_computing_data_collection 'Collect (Bruker AXS BV, 1997-2004)'
_computing_data_reduction 'HKL Denzo and Scalepack (Otwinowski & Minor 1997)'
_computing_structure_refinement 'SHELXL-97 (Sheldrick, 1997)'
_computing_structure_solution 'SIR92 (Altomare, 1994)'
_diffrn_ambient_temperature 150(2)
_diffrn_detector_area_resol_mean 9
_diffrn_measured_fraction_theta_full 0.995
_diffrn_measured_fraction_theta_max 0.995
_diffrn_measurement_device_type KappaCCD
_diffrn_measurement_method CCD
_diffrn_radiation_monochromator graphite
_diffrn_radiation_source 'fine-focus sealed tube'
_diffrn_radiation_type MoK\a
_diffrn_radiation_wavelength 0.71073
_diffrn_reflns_av_R_equivalents 0.0454
_diffrn_reflns_av_sigmaI/netI 0.0537
_diffrn_reflns_limit_h_max 23
_diffrn_reflns_limit_h_min -23
_diffrn_reflns_limit_k_max 20
_diffrn_reflns_limit_k_min -22
_diffrn_reflns_limit_l_max 14
_diffrn_reflns_limit_l_min -12
_diffrn_reflns_number 11634
_diffrn_reflns_theta_full 30.04
_diffrn_reflns_theta_max 30.04
_diffrn_reflns_theta_min 3.24
_exptl_absorpt_coefficient_mu 0.674
_exptl_absorpt_correction_T_max 0.946
_exptl_absorpt_correction_T_min 0.741
_exptl_absorpt_correction_type multi-scan
_exptl_absorpt_process_details 'SORTAV (Blessing, 1995)'
_exptl_crystal_colour orange
_exptl_crystal_density_diffrn 1.388
_exptl_crystal_density_method 'not measured'
_exptl_crystal_description needle
_exptl_crystal_F_000 1188
_exptl_crystal_size_max 0.40
_exptl_crystal_size_mid 0.08
_exptl_crystal_size_min 0.08
_refine_diff_density_max 0.557
_refine_diff_density_min -0.567
_refine_diff_density_rms 0.067
_refine_ls_extinction_method none
_refine_ls_goodness_of_fit_ref 0.993
_refine_ls_hydrogen_treatment constr
_refine_ls_matrix_type full
_refine_ls_number_parameters 177
_refine_ls_number_reflns 3981
_refine_ls_number_restraints 0
_refine_ls_restrained_S_all 0.993
_refine_ls_R_factor_all 0.0667
_refine_ls_R_factor_gt 0.0410
_refine_ls_shift/su_max 0.000
_refine_ls_shift/su_mean 0.000
_refine_ls_structure_factor_coef Fsqd
_refine_ls_weighting_details 'calc w=1/[\s^2^(Fo^2^)+(0.0542P)^2^+2.3071P] where P=(Fo^2^+2Fc^2^)/3'
_refine_ls_weighting_scheme calc
_refine_ls_wR_factor_gt 0.0988
_refine_ls_wR_factor_ref 0.1107
_reflns_number_gt 2956
_reflns_number_total 3981
_reflns_threshold_expression >2sigma(I)
_cod_data_source_file ic7004979-file002.cif
_cod_data_source_block ga488b
_cod_original_sg_symbol_H-M C2/c
_cod_database_code 4339937

loop_
_symmetry_equiv_pos_as_xyz
'x, y, z'
'-x, y, -z+1/2'
'x+1/2, y+1/2, z'
'-x+1/2, y+1/2, -z+1/2'
'-x, -y, -z'
'x, -y, z-1/2'
'-x+1/2, -y+1/2, -z'
'x+1/2, -y+1/2, z-1/2'

loop_
_atom_site_label
_atom_site_type_symbol
_atom_site_fract_x
_atom_site_fract_y
_atom_site_fract_z
_atom_site_U_iso_or_equiv
_atom_site_adp_type
_atom_site_occupancy
_atom_site_symmetry_multiplicity
_atom_site_calc_flag
_atom_site_refinement_flags
Co1 Co 0.5000 0.01622(2) 0.2500 0.01682(11) Uani 1 2 d S
O1 O 0.46484(8) 0.10495(8) 0.36127(13) 0.0202(3) Uani 1 1 d .
O2 O 0.38396(8) 0.01922(8) 0.11298(13) 0.0208(3) Uani 1 1 d .
O3 O 0.46461(8) -0.07840(8) 0.35880(13) 0.0246(3) Uani 1 1 d .
H3 H 0.4878 -0.0930 0.4397 0.037 Uiso 1 1 calc R
C1 C 0.40477(11) 0.15511(11) 0.30883(18) 0.0191(3) Uani 1 1 d .
C2 C 0.33315(10) 0.07825(11) 0.09508(18) 0.0186(3) Uani 1 1 d .
C3 C 0.34327(11) 0.14677(11) 0.18265(19) 0.0216(4) Uani 1 1 d .
H3A H 0.3050 0.1906 0.1529 0.026 Uiso 1 1 calc R
C4 C 0.40309(12) 0.22826(11) 0.39391(19) 0.0214(4) Uani 1 1 d .
C5 C 0.32921(13) 0.26312(12) 0.4010(2) 0.0285(4) Uani 1 1 d .
H5A H 0.2770 0.2410 0.3481 0.034 Uiso 1 1 calc R
C6 C 0.33186(15) 0.32977(14) 0.4848(2) 0.0354(5) Uani 1 1 d .
H6A H 0.2815 0.3528 0.4898 0.043 Uiso 1 1 calc R
C7 C 0.40779(16) 0.36304(13) 0.5615(2) 0.0362(5) Uani 1 1 d .
H7A H 0.4093 0.4086 0.6190 0.043 Uiso 1 1 calc R
C8 C 0.48116(15) 0.32982(12) 0.5543(2) 0.0328(5) Uani 1 1 d .
H8A H 0.5331 0.3530 0.6060 0.039 Uiso 1 1 calc R
C9 C 0.47917(12) 0.26268(12) 0.4717(2) 0.0254(4) Uani 1 1 d .
H9A H 0.5299 0.2398 0.4678 0.031 Uiso 1 1 calc R
C10 C 0.25715(10) 0.07181(11) -0.02845(18) 0.0190(4) Uani 1 1 d .
C11 C 0.18586(11) 0.11945(12) -0.0474(2) 0.0242(4) Uani 1 1 d .
H11A H 0.1855 0.1602 0.0176 0.029 Uiso 1 1 calc R
C12 C 0.11564(12) 0.10783(13) -0.1600(2) 0.0275(4) Uani 1 1 d .
H12A H 0.0674 0.1403 -0.1714 0.033 Uiso 1 1 calc R
C13 C 0.11574(11) 0.04899(13) -0.2556(2) 0.0267(4) Uani 1 1 d .
H13A H 0.0674 0.0404 -0.3320 0.032 Uiso 1 1 calc R
C14 C 0.18688(12) 0.00246(13) -0.2397(2) 0.0276(4) Uani 1 1 d .
H14A H 0.1876 -0.0370 -0.3065 0.033 Uiso 1 1 calc R
C15 C 0.25683(11) 0.01350(12) -0.1264(2) 0.0232(4) Uani 1 1 d .
H15A H 0.3050 -0.0190 -0.1155 0.028 Uiso 1 1 calc R
C16 C 0.40398(12) -0.13797(12) 0.2906(2) 0.0270(4) Uani 1 1 d .
H16A H 0.3958 -0.1767 0.3572 0.040 Uiso 1 1 calc R
H16B H 0.4234 -0.1675 0.2243 0.040 Uiso 1 1 calc R
H16C H 0.3511 -0.1106 0.2435 0.040 Uiso 1 1 calc R

loop_
_atom_site_aniso_label
_atom_site_aniso_U_11
_atom_site_aniso_U_22
_atom_site_aniso_U_33
_atom_site_aniso_U_23
_atom_site_aniso_U_13
_atom_site_aniso_U_12
Co1 0.01651(16) 0.01878(18) 0.01352(18) 0.000 0.00253(12) 0.000
O1 0.0220(6) 0.0215(6) 0.0152(6) -0.0005(5) 0.0032(5) 0.0022(5)
O2 0.0193(6) 0.0222(6) 0.0181(6) -0.0008(5) 0.0019(5) 0.0018(5)
O3 0.0287(7) 0.0263(7) 0.0155(7) 0.0013(5) 0.0025(5) -0.0075(5)
C1 0.0220(8) 0.0191(8) 0.0181(9) 0.0006(7) 0.0090(7) -0.0012(6)
C2 0.0172(7) 0.0214(9) 0.0167(9) 0.0028(7) 0.0047(7) -0.0004(6)
C3 0.0219(8) 0.0189(8) 0.0221(9) 0.0006(7) 0.0046(7) 0.0018(6)
C4 0.0284(9) 0.0195(9) 0.0171(9) 0.0018(7) 0.0082(7) 0.0007(7)
C5 0.0310(10) 0.0278(10) 0.0302(11) -0.0013(8) 0.0147(9) 0.0004(8)
C6 0.0475(12) 0.0299(11) 0.0379(13) 0.0013(9) 0.0262(11) 0.0078(9)
C7 0.0600(14) 0.0259(10) 0.0268(11) -0.0052(9) 0.0197(10) 0.0007(10)
C8 0.0457(12) 0.0243(10) 0.0244(11) -0.0033(8) 0.0057(9) -0.0043(9)
C9 0.0315(9) 0.0225(9) 0.0212(10) 0.0012(7) 0.0071(8) 0.0013(8)
C10 0.0186(8) 0.0223(9) 0.0155(9) 0.0034(7) 0.0045(7) -0.0017(6)
C11 0.0221(8) 0.0267(10) 0.0223(10) 0.0023(8) 0.0047(7) 0.0041(7)
C12 0.0198(8) 0.0323(11) 0.0267(11) 0.0056(8) 0.0024(8) 0.0051(7)
C13 0.0200(8) 0.0370(11) 0.0189(10) 0.0062(8) 0.0003(7) -0.0031(8)
C14 0.0254(9) 0.0373(11) 0.0186(10) -0.0045(8) 0.0048(8) -0.0027(8)
C15 0.0196(8) 0.0280(9) 0.0215(9) 0.0002(8) 0.0058(7) 0.0005(7)
C16 0.0244(9) 0.0268(10) 0.0268(10) 0.0020(8) 0.0042(8) -0.0052(7)

loop_
_atom_type_symbol
_atom_type_description
_atom_type_scat_dispersion_real
_atom_type_scat_dispersion_imag
_atom_type_scat_source
C C 0.0033 0.0016 'International Tables Vol C Tables 4.2.6.8 and 6.1.1.4'
H H 0.0000 0.0000 'International Tables Vol C Tables 4.2.6.8 and 6.1.1.4'
O O 0.0106 0.0060 'International Tables Vol C Tables 4.2.6.8 and 6.1.1.4'
Co Co 0.3494 0.9721 'International Tables Vol C Tables 4.2.6.8 and 6.1.1.4'

loop_
_geom_angle_atom_site_label_1
_geom_angle_atom_site_label_2
_geom_angle_atom_site_label_3
_geom_angle
_geom_angle_site_symmetry_1
_geom_angle_site_symmetry_3
O2 Co1 O2 177.22(7) . 2_655
O2 Co1 O1 89.20(5) . .
O2 Co1 O1 88.85(5) 2_655 .
O2 Co1 O1 88.85(5) . 2_655
O2 Co1 O1 89.20(5) 2_655 2_655
O1 Co1 O1 90.43(7) . 2_655
O2 Co1 O3 91.19(5) . 2_655
O2 Co1 O3 90.84(5) 2_655 2_655
O1 Co1 O3 177.72(5) . 2_655
O1 Co1 O3 91.83(5) 2_655 2_655
O2 Co1 O3 90.84(5) . .
O2 Co1 O3 91.19(5) 2_655 .
O1 Co1 O3 91.83(5) . .
O1 Co1 O3 177.72(5) 2_655 .
O3 Co1 O3 85.92(8) 2_655 .
C1 O1 Co1 123.03(11) . .
C2 O2 Co1 125.66(12) . .
C16 O3 Co1 121.12(12) . .
C16 O3 H3 109.5 . .
Co1 O3 H3 128.4 . .
O1 C1 C3 125.97(16) . .
O1 C1 C4 115.09(15) . .
C3 C1 C4 118.94(16) . .
O2 C2 C3 124.84(16) . .
O2 C2 C10 115.35(16) . .
C3 C2 C10 119.81(16) . .
C1 C3 C2 125.44(17) . .
C1 C3 H3A 117.3 . .
C2 C3 H3A 117.3 . .
C9 C4 C5 118.69(18) . .
C9 C4 C1 118.27(16) . .
C5 C4 C1 123.04(17) . .
C6 C5 C4 120.3(2) . .
C6 C5 H5A 119.9 . .
C4 C5 H5A 119.9 . .
C5 C6 C7 120.3(2) . .
C5 C6 H6A 119.8 . .
C7 C6 H6A 119.8 . .
C8 C7 C6 120.0(2) . .
C8 C7 H7A 120.0 . .
C6 C7 H7A 120.0 . .
C7 C8 C9 120.1(2) . .
C7 C8 H8A 119.9 . .
C9 C8 H8A 119.9 . .
C8 C9 C4 120.60(19) . .
C8 C9 H9A 119.7 . .
C4 C9 H9A 119.7 . .
C15 C10 C11 118.61(17) . .
C15 C10 C2 118.21(16) . .
C11 C10 C2 123.14(17) . .
C12 C11 C10 120.72(18) . .
C12 C11 H11A 119.6 . .
C10 C11 H11A 119.6 . .
C13 C12 C11 120.11(18) . .
C13 C12 H12A 119.9 . .
C11 C12 H12A 119.9 . .
C12 C13 C14 119.76(18) . .
C12 C13 H13A 120.1 . .
C14 C13 H13A 120.1 . .
C15 C14 C13 120.14(19) . .
C15 C14 H14A 119.9 . .
C13 C14 H14A 119.9 . .
C14 C15 C10 120.64(18) . .
C14 C15 H15A 119.7 . .
C10 C15 H15A 119.7 . .
O3 C16 H16A 109.5 . .
O3 C16 H16B 109.5 . .
H16A C16 H16B 109.5 . .
O3 C16 H16C 109.5 . .
H16A C16 H16C 109.5 . .
H16B C16 H16C 109.5 . .

loop_
_geom_bond_atom_site_label_1
_geom_bond_atom_site_label_2
_geom_bond_distance
_geom_bond_site_symmetry_2
Co1 O2 2.0242(12) .
Co1 O2 2.0242(12) 2_655
Co1 O1 2.0589(13) .
Co1 O1 2.0589(13) 2_655
Co1 O3 2.1134(13) 2_655
Co1 O3 2.1134(13) .
O1 C1 1.284(2) .
O2 C2 1.267(2) .
O3 C16 1.428(2) .
O3 H3 0.8400 .
C1 C3 1.394(3) .
C1 C4 1.493(3) .
C2 C3 1.418(3) .
C2 C10 1.501(2) .
C3 H3A 0.9500 .
C4 C9 1.401(3) .
C4 C5 1.400(3) .
C5 C6 1.386(3) .
C5 H5A 0.9500 .
C6 C7 1.389(3) .
C6 H6A 0.9500 .
C7 C8 1.382(3) .
C7 H7A 0.9500 .
C8 C9 1.387(3) .
C8 H8A 0.9500 .
C9 H9A 0.9500 .
C10 C15 1.393(3) .
C10 C11 1.398(2) .
C11 C12 1.388(3) .
C11 H11A 0.9500 .
C12 C13 1.383(3) .
C12 H12A 0.9500 .
C13 C14 1.390(3) .
C13 H13A 0.9500 .
C14 C15 1.388(3) .
C14 H14A 0.9500 .
C15 H15A 0.9500 .
C16 H16A 0.9800 .
C16 H16B 0.9800 .
C16 H16C 0.9800 .
